data_7125366
loop_
_publ_author_name
'Bole, Leonie J.'
'Davin, Laia'
'Kennedy, Alan R.'
'McLellan, Ross'
'Hevia, Eva'

_publ_section_title
;
 Magnesium-mediated arylation of amines via C-F bond activation of
 fluoroarenes.
;
_journal_issue 30
_journal_name_full 'Chemical communications (Cambridge, England)'
_journal_page_first 4339
_journal_page_last 4342
_journal_paper_doi 10.1039/c9cc01670h
_journal_volume 55
_journal_year 2019
_chemical_formula_sum 'C41 H67 Mg N3 O'
_chemical_formula_weight 642.28
_space_group_crystal_system triclinic
_space_group_IT_number 2
_space_group_name_Hall '-P 1'
_space_group_name_H-M_alt 'P -1'
_atom_sites_solution_hydrogens geom
_audit_creation_method SHELXL-2014/7
_audit_update_record
;
2019-01-30 deposited with the CCDC.	2019-03-13 downloaded from the CCDC.
;
_cell_angle_alpha 70.915(4)
_cell_angle_beta 81.783(4)
_cell_angle_gamma 85.771(4)
_cell_formula_units_Z 2
_cell_length_a 9.3179(4)
_cell_length_b 12.5656(6)
_cell_length_c 18.0807(8)
_cell_measurement_reflns_used 6181
_cell_measurement_temperature 190(2)
_cell_measurement_theta_max 30.1155
_cell_measurement_theta_min 2.9669
_cell_volume 1979.25(16)
_computing_cell_refinement CrysalisPro
_computing_data_collection CrysalisPro
_computing_data_reduction CrysalisPro
_computing_publication_material SHELXL
_computing_structure_refinement 'SHELXL-2014/7 (Sheldrick, 2014)'
_computing_structure_solution SIR92
_diffrn_ambient_temperature 190(2)
_diffrn_measured_fraction_theta_full 0.998
_diffrn_measured_fraction_theta_max 0.998
_diffrn_measurement_device_type 'OxfordDiffraction Xcalibur E'
_diffrn_measurement_method 'omega scans'
_diffrn_radiation_type MoK\a
_diffrn_radiation_wavelength 0.71073
_diffrn_reflns_av_R_equivalents 0.0273
_diffrn_reflns_av_unetI/netI 0.0483
_diffrn_reflns_Laue_measured_fraction_full 0.998
_diffrn_reflns_Laue_measured_fraction_max 0.998
_diffrn_reflns_limit_h_max 11
_diffrn_reflns_limit_h_min -11
_diffrn_reflns_limit_k_max 14
_diffrn_reflns_limit_k_min -16
_diffrn_reflns_limit_l_max 22
_diffrn_reflns_limit_l_min -23
_diffrn_reflns_number 18074
_diffrn_reflns_point_group_measured_fraction_full 0.998
_diffrn_reflns_point_group_measured_fraction_max 0.998
_diffrn_reflns_theta_full 26.999
_diffrn_reflns_theta_max 26.999
_diffrn_reflns_theta_min 2.973
_diffrn_source 'sealed tube'
_exptl_absorpt_coefficient_mu 0.078
_exptl_absorpt_correction_T_max 1.00000
_exptl_absorpt_correction_T_min 0.91068
_exptl_absorpt_correction_type multi-scan
_exptl_absorpt_process_details
;
CrysAlisPro, Oxford Diffraction Ltd.,
Version 1.171.34.40 (release 27-08-2010 CrysAlis171 .NET)
(compiled Aug 27 2010,11:50:40)
Empirical absorption correction using spherical harmonics,
 implemented in SCALE3 ABSPACK scaling algorithm.
;
_exptl_crystal_colour colourless
_exptl_crystal_density_diffrn 1.078
_exptl_crystal_description slab
_exptl_crystal_F_000 708
_exptl_crystal_size_max 0.4
_exptl_crystal_size_mid 0.2
_exptl_crystal_size_min 0.1
_refine_diff_density_max 0.774
_refine_diff_density_min -0.319
_refine_diff_density_rms 0.048
_refine_ls_extinction_method none
_refine_ls_goodness_of_fit_ref 1.026
_refine_ls_hydrogen_treatment constr
_refine_ls_matrix_type full
_refine_ls_number_parameters 443
_refine_ls_number_reflns 8627
_refine_ls_number_restraints 6
_refine_ls_restrained_S_all 1.027
_refine_ls_R_factor_all 0.0925
_refine_ls_R_factor_gt 0.0636
_refine_ls_shift/su_max 0.001
_refine_ls_shift/su_mean 0.000
_refine_ls_structure_factor_coef Fsqd
_refine_ls_weighting_details 'w=1/[\s^2^(Fo^2^)+(0.0665P)^2^+1.4035P] where P=(Fo^2^+2Fc^2^)/3'
_refine_ls_weighting_scheme calc
_refine_ls_wR_factor_gt 0.1507
_refine_ls_wR_factor_ref 0.1694
_reflns_Friedel_coverage 0.000
_reflns_number_gt 6187
_reflns_number_total 8627
_reflns_threshold_expression 'I > 2\s(I)'
_cod_data_source_file c9cc01670h2.cif
_cod_data_source_block LB14109c
_cod_database_code 7125366
_shelx_shelxl_version_number 2014/7
_shelx_space_group_comment
;
The symmetry employed for this shelxl refinement is uniquely defined
by the following loop, which should always be used as a source of
symmetry information in preference to the above space-group names.
They are only intended as comments.
;

loop_
_space_group_symop_operation_xyz
'x, y, z'
'-x, -y, -z'

loop_
_atom_site_label
_atom_site_type_symbol
_atom_site_fract_x
_atom_site_fract_y
_atom_site_fract_z
_atom_site_U_iso_or_equiv
_atom_site_adp_type
_atom_site_occupancy
_atom_site_site_symmetry_order
_atom_site_calc_flag
_atom_site_refinement_flags_posn
_atom_site_refinement_flags_adp
_atom_site_refinement_flags_occupancy
_atom_site_disorder_assembly
_atom_site_disorder_group
Mg1 Mg 0.95918(7) 0.31628(6) 0.24138(4) 0.02158(16) Uani 1 1 d . . . . .
O1 O 1.16604(15) 0.36473(14) 0.19011(8) 0.0331(4) Uani 1 1 d . . . . .
N1 N 0.95255(18) 0.34859(14) 0.34698(9) 0.0231(4) Uani 1 1 d . . . . .
N2 N 0.99443(18) 0.14431(14) 0.29198(10) 0.0240(4) Uani 1 1 d . . . . .
N3 N 0.8422(2) 0.37559(16) 0.15429(10) 0.0327(4) Uani 1 1 d . . . . .
C1 C 0.8789(2) 0.44635(18) 0.36114(11) 0.0261(4) Uani 1 1 d . . . . .
C2 C 0.7310(2) 0.4394(2) 0.39152(13) 0.0331(5) Uani 1 1 d . . . . .
C3 C 0.6581(3) 0.5350(2) 0.40264(15) 0.0423(6) Uani 1 1 d . . . . .
H3 H 0.5584 0.5310 0.4237 0.051 Uiso 1 1 calc R U . . .
C4 C 0.7278(3) 0.6352(2) 0.38360(16) 0.0444(6) Uani 1 1 d . . . . .
H4 H 0.6767 0.6994 0.3919 0.053 Uiso 1 1 calc R U . . .
C5 C 0.8718(3) 0.6419(2) 0.35253(14) 0.0390(6) Uani 1 1 d . . . . .
H5 H 0.9186 0.7117 0.3384 0.047 Uiso 1 1 calc R U . . .
C6 C 0.9504(2) 0.54862(18) 0.34131(12) 0.0300(5) Uani 1 1 d . . . . .
C7 C 0.6512(3) 0.3301(2) 0.41316(17) 0.0450(6) Uani 1 1 d . . . . .
H7 H 0.7019 0.2846 0.3805 0.054 Uiso 1 1 calc R U . . .
C8 C 0.6554(4) 0.2620(3) 0.4994(2) 0.0762(11) Uani 1 1 d . . . . .
H8A H 0.7565 0.2445 0.5095 0.114 Uiso 1 1 calc R U . . .
H8B H 0.6040 0.1918 0.5118 0.114 Uiso 1 1 calc R U . . .
H8C H 0.6084 0.3058 0.5326 0.114 Uiso 1 1 calc R U . . .
C9 C 0.4932(3) 0.3492(3) 0.3966(2) 0.0700(10) Uani 1 1 d . . . . .
H9A H 0.4374 0.3827 0.4340 0.105 Uiso 1 1 calc R U . . .
H9B H 0.4520 0.2769 0.4025 0.105 Uiso 1 1 calc R U . . .
H9C H 0.4890 0.4000 0.3427 0.105 Uiso 1 1 calc R U . . .
C10 C 1.1229(3) 0.6366(3) 0.22023(16) 0.0572(8) Uani 1 1 d . . . . .
H10A H 1.0667 0.6055 0.1906 0.086 Uiso 1 1 calc R U . . .
H10B H 1.2251 0.6396 0.1976 0.086 Uiso 1 1 calc R U . . .
H10C H 1.0858 0.7127 0.2172 0.086 Uiso 1 1 calc R U . . .
C11 C 1.1089(3) 0.5619(2) 0.30602(14) 0.0372(5) Uani 1 1 d . . . . .
H11 H 1.1503 0.4856 0.3075 0.045 Uiso 1 1 calc R U . . .
C12 C 1.1979(3) 0.6083(3) 0.35346(19) 0.0564(8) Uani 1 1 d . . . . .
H12A H 1.1641 0.6854 0.3496 0.085 Uiso 1 1 calc R U . . .
H12B H 1.3007 0.6083 0.3321 0.085 Uiso 1 1 calc R U . . .
H12C H 1.1855 0.5607 0.4089 0.085 Uiso 1 1 calc R U . . .
C13 C 0.9540(2) 0.06457(17) 0.25737(12) 0.0271(4) Uani 1 1 d . . . . .
C14 C 1.0520(3) 0.0300(2) 0.20235(14) 0.0364(5) Uani 1 1 d . . . . .
C15 C 1.0035(3) -0.0411(2) 0.16668(16) 0.0455(6) Uani 1 1 d . . . . .
H15 H 1.0686 -0.0647 0.1292 0.055 Uiso 1 1 calc R U . . .
C16 C 0.8642(3) -0.0778(2) 0.18433(17) 0.0476(6) Uani 1 1 d . . . . .
H16 H 0.8336 -0.1264 0.1593 0.057 Uiso 1 1 calc R U . . .
C17 C 0.7686(3) -0.0442(2) 0.23840(16) 0.0418(6) Uani 1 1 d . . . . .
H17 H 0.6722 -0.0703 0.2505 0.050 Uiso 1 1 calc R U . . .
C18 C 0.8104(2) 0.02734(18) 0.27564(13) 0.0310(5) Uani 1 1 d . . . . .
C19 C 1.2392(4) 0.1336(3) 0.0924(2) 0.0713(10) Uani 1 1 d . . . . .
H19A H 1.2241 0.0859 0.0609 0.107 Uiso 1 1 calc R U . . .
H19B H 1.3399 0.1579 0.0802 0.107 Uiso 1 1 calc R U . . .
H19C H 1.1735 0.1998 0.0799 0.107 Uiso 1 1 calc R U . . .
C20 C 1.2085(3) 0.0663(2) 0.18040(19) 0.0528(7) Uani 1 1 d . . . . .
H20 H 1.2251 0.1163 0.2114 0.063 Uiso 1 1 calc R U . . .
C21 C 1.3152(3) -0.0341(3) 0.2003(2) 0.0703(10) Uani 1 1 d . . . . .
H21A H 1.2957 -0.0773 0.2565 0.105 Uiso 1 1 calc R U . . .
H21B H 1.4145 -0.0071 0.1885 0.105 Uiso 1 1 calc R U . . .
H21C H 1.3038 -0.0824 0.1687 0.105 Uiso 1 1 calc R U . . .
C22 C 1.0289(2) 0.28083(18) 0.40172(11) 0.0250(4) Uani 1 1 d . . . . .
C23 C 1.0866(2) 0.17447(18) 0.40146(12) 0.0280(4) Uani 1 1 d . . . . .
H23 H 1.1549 0.1429 0.4377 0.034 Uiso 1 1 calc R U . . .
C24 C 1.0603(2) 0.10698(17) 0.35669(12) 0.0254(4) Uani 1 1 d . . . . .
C25 C 1.0568(3) 0.3154(2) 0.47135(13) 0.0359(5) Uani 1 1 d . . . . .
H25A H 1.1409 0.3639 0.4559 0.054 Uiso 1 1 calc R U . . .
H25B H 1.0762 0.2479 0.5153 0.054 Uiso 1 1 calc R U . . .
H25C H 0.9714 0.3565 0.4877 0.054 Uiso 1 1 calc R U . . .
C26 C 1.1102(3) -0.01525(19) 0.38822(14) 0.0385(5) Uani 1 1 d . . . . .
H26A H 1.0635 -0.0602 0.3637 0.058 Uiso 1 1 calc R U . . .
H26B H 1.0836 -0.0433 0.4455 0.058 Uiso 1 1 calc R U . . .
H26C H 1.2157 -0.0213 0.3758 0.058 Uiso 1 1 calc R U . . .
C27 C 0.5418(6) 0.0712(5) 0.3152(3) 0.0546(13) Uani 0.631(5) 1 d D . P A 1
H27A H 0.5349 0.1146 0.2598 0.082 Uiso 0.631(5) 1 calc R U P A 1
H27B H 0.4789 0.1067 0.3493 0.082 Uiso 0.631(5) 1 calc R U P A 1
H27C H 0.5110 -0.0059 0.3259 0.082 Uiso 0.631(5) 1 calc R U P A 1
C28 C 0.6982(9) 0.0683(12) 0.3316(7) 0.0345(9) Uani 0.631(5) 1 d D . P A 1
H28 H 0.7228 0.1468 0.3264 0.041 Uiso 0.631(5) 1 calc R U P A 1
C29 C 0.7122(6) -0.0058(5) 0.4167(3) 0.0578(13) Uani 0.631(5) 1 d D . P A 1
H29A H 0.6974 -0.0846 0.4222 0.087 Uiso 0.631(5) 1 calc R U P A 1
H29B H 0.6389 0.0184 0.4529 0.087 Uiso 0.631(5) 1 calc R U P A 1
H29C H 0.8092 0.0014 0.4292 0.087 Uiso 0.631(5) 1 calc R U P A 1
C30 C 0.8765(3) 0.3142(2) 0.09598(15) 0.0470(6) Uani 1 1 d . . . . .
H30A H 0.9484 0.2532 0.1162 0.056 Uiso 1 1 calc R U . . .
H30B H 0.9240 0.3670 0.0465 0.056 Uiso 1 1 calc R U . . .
C31 C 0.7540(3) 0.2634(2) 0.07613(16) 0.0469(6) Uani 1 1 d . . . . .
H31A H 0.6797 0.3233 0.0580 0.056 Uiso 1 1 calc R U . . .
H31B H 0.7093 0.2072 0.1249 0.056 Uiso 1 1 calc R U . . .
C32 C 0.7935(4) 0.2070(3) 0.01420(18) 0.0612(8) Uani 1 1 d . . . . .
H32A H 0.8306 0.2646 -0.0358 0.073 Uiso 1 1 calc R U . . .
H32B H 0.8736 0.1515 0.0302 0.073 Uiso 1 1 calc R U . . .
C33 C 0.6729(5) 0.1482(4) -0.0010(3) 0.0981(15) Uani 1 1 d . . . . .
H33A H 0.6363 0.0898 0.0478 0.147 Uiso 1 1 calc R U . . .
H33B H 0.7089 0.1134 -0.0416 0.147 Uiso 1 1 calc R U . . .
H33C H 0.5944 0.2027 -0.0191 0.147 Uiso 1 1 calc R U . . .
C34 C 0.7858(3) 0.4856(2) 0.11581(15) 0.0436(6) Uani 1 1 d . . . . .
H34A H 0.7084 0.4785 0.0856 0.052 Uiso 1 1 calc R U . . .
H34B H 0.8642 0.5294 0.0776 0.052 Uiso 1 1 calc R U . . .
C35 C 0.7250(3) 0.5500(2) 0.17060(16) 0.0477(6) Uani 1 1 d . . . . .
H35A H 0.8009 0.5531 0.2029 0.057 Uiso 1 1 calc R U . . .
H35B H 0.6434 0.5079 0.2069 0.057 Uiso 1 1 calc R U . . .
C36 C 0.6720(4) 0.6687(3) 0.1308(2) 0.0661(9) Uani 1 1 d . . . . .
H36A H 0.7575 0.7151 0.1044 0.079 Uiso 1 1 calc R U . . .
H36B H 0.6145 0.6673 0.0892 0.079 Uiso 1 1 calc R U . . .
C37 C 0.5826(4) 0.7253(3) 0.1824(2) 0.0792(11) Uani 1 1 d . . . . .
H37A H 0.4973 0.6805 0.2092 0.119 Uiso 1 1 calc R U . . .
H37B H 0.5512 0.8003 0.1504 0.119 Uiso 1 1 calc R U . . .
H37C H 0.6401 0.7324 0.2218 0.119 Uiso 1 1 calc R U . . .
C38 C 1.2982(2) 0.3324(2) 0.22625(14) 0.0393(6) Uani 1 1 d D . . . .
H38A H 1.2942 0.2534 0.2617 0.047 Uiso 1 1 calc R U . B 1
H38B H 1.3121 0.3817 0.2575 0.047 Uiso 1 1 calc R U . B 1
C39 C 1.2012(3) 0.4323(2) 0.10775(13) 0.0376(5) Uani 1 1 d . . . . .
H39A H 1.1526 0.5076 0.0972 0.045 Uiso 1 1 calc R U . . .
H39B H 1.1700 0.3948 0.0726 0.045 Uiso 1 1 calc R U . . .
C40 C 1.4173(5) 0.3448(4) 0.1619(3) 0.0406(8) Uani 0.558(4) 1 d . . P C 1
H40A H 1.4334 0.2752 0.1472 0.049 Uiso 0.558(4) 1 calc R U P C 1
H40B H 1.5085 0.3631 0.1766 0.049 Uiso 0.558(4) 1 calc R U P C 1
C41 C 1.3637(3) 0.4425(3) 0.09471(16) 0.0606(9) Uani 1 1 d D . . . .
H41A H 1.3912 0.5157 0.0973 0.073 Uiso 1 1 calc R U . C 1
H41B H 1.4046 0.4357 0.0428 0.073 Uiso 1 1 calc R U . C 1
C40A C 1.4055(6) 0.4156(5) 0.1772(3) 0.0406(8) Uani 0.442(4) 1 d D . P C 2
H40C H 1.5054 0.3832 0.1801 0.049 Uiso 0.442(4) 1 calc R U P C 2
H40D H 1.3982 0.4838 0.1937 0.049 Uiso 0.442(4) 1 calc R U P C 2
C29A C 0.6575(10) -0.0496(9) 0.4088(5) 0.0578(13) Uani 0.369(5) 1 d D . P A 2
H29D H 0.6106 -0.0277 0.4540 0.087 Uiso 0.369(5) 1 calc R U P A 2
H29E H 0.7401 -0.1011 0.4246 0.087 Uiso 0.369(5) 1 calc R U P A 2
H29F H 0.5876 -0.0874 0.3909 0.087 Uiso 0.369(5) 1 calc R U P A 2
C28A C 0.7107(16) 0.0554(19) 0.3418(14) 0.0345(9) Uani 0.369(5) 1 d D . P A 2
H28A H 0.7653 0.1014 0.3637 0.041 Uiso 0.369(5) 1 calc R U P A 2
C27A C 0.5811(10) 0.1261(10) 0.3070(6) 0.0546(13) Uani 0.369(5) 1 d D . P A 2
H27D H 0.6153 0.1961 0.2669 0.082 Uiso 0.369(5) 1 calc R U P A 2
H27E H 0.5153 0.1439 0.3490 0.082 Uiso 0.369(5) 1 calc R U P A 2
H27F H 0.5294 0.0835 0.2828 0.082 Uiso 0.369(5) 1 calc R U P A 2

loop_
_atom_site_aniso_label
_atom_site_aniso_U_11
_atom_site_aniso_U_22
_atom_site_aniso_U_33
_atom_site_aniso_U_23
_atom_site_aniso_U_13
_atom_site_aniso_U_12
Mg1 0.0225(3) 0.0235(3) 0.0182(3) -0.0058(3) -0.0039(2) 0.0008(3)
O1 0.0230(8) 0.0457(9) 0.0229(7) -0.0003(6) -0.0028(6) -0.0026(6)
N1 0.0245(9) 0.0243(9) 0.0208(8) -0.0074(7) -0.0026(6) -0.0008(7)
N2 0.0256(9) 0.0230(9) 0.0238(8) -0.0082(7) -0.0036(7) 0.0015(7)
N3 0.0323(10) 0.0378(11) 0.0254(9) -0.0051(8) -0.0103(8) 0.0036(8)
C1 0.0313(11) 0.0289(11) 0.0203(9) -0.0103(8) -0.0061(8) 0.0029(8)
C2 0.0299(12) 0.0417(13) 0.0334(12) -0.0202(10) -0.0034(9) 0.0000(9)
C3 0.0322(13) 0.0527(16) 0.0495(15) -0.0288(13) -0.0040(11) 0.0072(11)
C4 0.0498(15) 0.0386(14) 0.0518(15) -0.0261(12) -0.0090(12) 0.0124(11)
C5 0.0503(15) 0.0307(13) 0.0399(13) -0.0166(10) -0.0070(11) 0.0016(10)
C6 0.0347(12) 0.0307(12) 0.0269(10) -0.0121(9) -0.0055(9) 0.0001(9)
C7 0.0324(13) 0.0497(16) 0.0618(17) -0.0352(13) 0.0099(12) -0.0074(11)
C8 0.057(2) 0.0459(18) 0.107(3) 0.0095(18) -0.0270(19) -0.0097(14)
C9 0.0544(19) 0.093(3) 0.064(2) -0.0196(18) -0.0123(15) -0.0298(18)
C10 0.0652(19) 0.0533(18) 0.0461(16) -0.0113(13) 0.0100(14) -0.0128(14)
C11 0.0392(13) 0.0317(12) 0.0429(13) -0.0174(10) 0.0031(10) -0.0064(10)
C12 0.0424(16) 0.0639(19) 0.072(2) -0.0333(16) -0.0056(14) -0.0113(13)
C13 0.0325(11) 0.0204(10) 0.0284(10) -0.0074(8) -0.0066(9) 0.0025(8)
C14 0.0376(13) 0.0305(12) 0.0448(13) -0.0190(10) -0.0024(10) 0.0018(10)
C15 0.0531(16) 0.0408(15) 0.0509(15) -0.0291(12) 0.0009(12) -0.0007(12)
C16 0.0546(16) 0.0410(15) 0.0588(17) -0.0297(13) -0.0107(13) -0.0045(12)
C17 0.0384(13) 0.0360(13) 0.0540(15) -0.0170(11) -0.0073(11) -0.0055(10)
C18 0.0337(12) 0.0251(11) 0.0339(11) -0.0081(9) -0.0072(9) 0.0013(9)
C19 0.0571(19) 0.0524(19) 0.093(3) -0.0211(18) 0.0250(18) -0.0057(15)
C20 0.0417(15) 0.0562(18) 0.074(2) -0.0459(16) 0.0122(13) -0.0085(13)
C21 0.0454(18) 0.104(3) 0.078(2) -0.053(2) -0.0085(16) 0.0115(17)
C22 0.0233(10) 0.0328(11) 0.0184(9) -0.0073(8) -0.0008(7) -0.0043(8)
C23 0.0271(11) 0.0325(11) 0.0217(10) -0.0040(8) -0.0072(8) 0.0025(8)
C24 0.0231(10) 0.0247(10) 0.0239(10) -0.0032(8) -0.0007(8) 0.0015(8)
C25 0.0424(13) 0.0433(14) 0.0261(11) -0.0144(10) -0.0114(10) 0.0011(10)
C26 0.0468(14) 0.0285(12) 0.0357(12) -0.0044(10) -0.0096(10) 0.0080(10)
C27 0.036(3) 0.070(4) 0.059(2) -0.025(3) -0.007(2) 0.008(2)
C28 0.0286(19) 0.034(3) 0.041(3) -0.0127(16) -0.0024(15) -0.0030(18)
C29 0.038(3) 0.091(4) 0.0384(19) -0.014(2) -0.0021(19) 0.001(2)
C30 0.0449(15) 0.0604(18) 0.0333(13) -0.0128(12) -0.0047(11) 0.0023(12)
C31 0.0526(16) 0.0457(15) 0.0423(14) -0.0179(12) 0.0023(12) 0.0004(12)
C32 0.068(2) 0.074(2) 0.0466(16) -0.0250(15) -0.0134(14) -0.0004(16)
C33 0.092(3) 0.126(4) 0.114(3) -0.092(3) -0.005(2) -0.011(3)
C34 0.0422(14) 0.0447(15) 0.0375(13) -0.0044(11) -0.0071(11) 0.0025(11)
C35 0.0596(17) 0.0418(15) 0.0424(14) -0.0144(12) -0.0045(12) -0.0059(12)
C36 0.078(2) 0.0557(19) 0.064(2) -0.0177(16) -0.0212(17) 0.0195(16)
C37 0.070(2) 0.066(2) 0.116(3) -0.049(2) -0.015(2) 0.0079(18)
C38 0.0250(11) 0.0516(15) 0.0364(12) -0.0049(11) -0.0091(10) -0.0017(10)
C39 0.0372(13) 0.0434(14) 0.0236(11) 0.0013(9) -0.0022(9) -0.0069(10)
C40 0.0265(16) 0.050(2) 0.0420(19) -0.0102(17) -0.0019(14) -0.0071(17)
C41 0.0390(15) 0.089(2) 0.0370(14) 0.0044(14) 0.0015(12) -0.0194(15)
C40A 0.0265(16) 0.050(2) 0.0420(19) -0.0102(17) -0.0019(14) -0.0071(17)
C29A 0.038(3) 0.091(4) 0.0384(19) -0.014(2) -0.0021(19) 0.001(2)
C28A 0.0286(19) 0.034(3) 0.041(3) -0.0127(16) -0.0024(15) -0.0030(18)
C27A 0.036(3) 0.070(4) 0.059(2) -0.025(3) -0.007(2) 0.008(2)

loop_
_atom_type_symbol
_atom_type_description
_atom_type_scat_dispersion_real
_atom_type_scat_dispersion_imag
_atom_type_scat_source
Mg Mg 0.0486 0.0363 'International Tables Vol C Tables 4.2.6.8 and 6.1.1.4'
O O 0.0106 0.0060 'International Tables Vol C Tables 4.2.6.8 and 6.1.1.4'
N N 0.0061 0.0033 'International Tables Vol C Tables 4.2.6.8 and 6.1.1.4'
C C 0.0033 0.0016 'International Tables Vol C Tables 4.2.6.8 and 6.1.1.4'
H H 0.0000 0.0000 'International Tables Vol C Tables 4.2.6.8 and 6.1.1.4'

loop_
_geom_angle_atom_site_label_1
_geom_angle_atom_site_label_2
_geom_angle_atom_site_label_3
_geom_angle
N3 Mg1 O1 103.78(7)
N3 Mg1 N1 131.83(8)
O1 Mg1 N1 100.76(7)
N3 Mg1 N2 121.13(8)
O1 Mg1 N2 100.49(7)
N1 Mg1 N2 93.70(7)
N3 Mg1 C30 29.08(8)
O1 Mg1 C30 92.34(7)
N1 Mg1 C30 160.33(8)
N2 Mg1 C30 98.29(8)
C38 O1 C39 109.39(16)
C38 O1 Mg1 126.92(13)
C39 O1 Mg1 123.56(13)
C22 N1 C1 118.59(16)
C22 N1 Mg1 118.41(14)
C1 N1 Mg1 122.80(12)
C24 N2 C13 119.10(17)
C24 N2 Mg1 119.17(13)
C13 N2 Mg1 121.70(13)
C34 N3 C30 109.03(19)
C34 N3 Mg1 132.97(16)
C30 N3 Mg1 111.15(15)
C2 C1 C6 120.3(2)
C2 C1 N1 118.50(18)
C6 C1 N1 121.11(19)
C3 C2 C1 118.7(2)
C3 C2 C7 120.0(2)
C1 C2 C7 121.3(2)
C4 C3 C2 121.2(2)
C4 C3 H3 119.4
C2 C3 H3 119.4
C5 C4 C3 119.8(2)
C5 C4 H4 120.1
C3 C4 H4 120.1
C4 C5 C6 121.4(2)
C4 C5 H5 119.3
C6 C5 H5 119.3
C5 C6 C1 118.6(2)
C5 C6 C11 118.8(2)
C1 C6 C11 122.54(19)
C2 C7 C8 111.0(2)
C2 C7 C9 112.8(2)
C8 C7 C9 109.1(2)
C2 C7 H7 107.9
C8 C7 H7 107.9
C9 C7 H7 107.9
C7 C8 H8A 109.5
C7 C8 H8B 109.5
H8A C8 H8B 109.5
C7 C8 H8C 109.5
H8A C8 H8C 109.5
H8B C8 H8C 109.5
C7 C9 H9A 109.5
C7 C9 H9B 109.5
H9A C9 H9B 109.5
C7 C9 H9C 109.5
H9A C9 H9C 109.5
H9B C9 H9C 109.5
C11 C10 H10A 109.5
C11 C10 H10B 109.5
H10A C10 H10B 109.5
C11 C10 H10C 109.5
H10A C10 H10C 109.5
H10B C10 H10C 109.5
C10 C11 C6 110.8(2)
C10 C11 C12 110.4(2)
C6 C11 C12 112.1(2)
C10 C11 H11 107.8
C6 C11 H11 107.8
C12 C11 H11 107.8
C11 C12 H12A 109.5
C11 C12 H12B 109.5
H12A C12 H12B 109.5
C11 C12 H12C 109.5
H12A C12 H12C 109.5
H12B C12 H12C 109.5
C14 C13 C18 120.3(2)
C14 C13 N2 121.08(19)
C18 C13 N2 118.52(18)
C15 C14 C13 118.5(2)
C15 C14 C20 118.6(2)
C13 C14 C20 123.0(2)
C16 C15 C14 121.6(2)
C16 C15 H15 119.2
C14 C15 H15 119.2
C15 C16 C17 119.9(2)
C15 C16 H16 120.1
C17 C16 H16 120.1
C16 C17 C18 121.3(2)
C16 C17 H17 119.4
C18 C17 H17 119.4
C17 C18 C13 118.6(2)
C17 C18 C28A 121.7(9)
C13 C18 C28A 119.3(9)
C17 C18 C28 119.6(5)
C13 C18 C28 121.8(5)
C20 C19 H19A 109.5
C20 C19 H19B 109.5
H19A C19 H19B 109.5
C20 C19 H19C 109.5
H19A C19 H19C 109.5
H19B C19 H19C 109.5
C14 C20 C21 111.9(2)
C14 C20 C19 111.1(3)
C21 C20 C19 109.3(2)
C14 C20 H20 108.1
C21 C20 H20 108.1
C19 C20 H20 108.1
C20 C21 H21A 109.5
C20 C21 H21B 109.5
H21A C21 H21B 109.5
C20 C21 H21C 109.5
H21A C21 H21C 109.5
H21B C21 H21C 109.5
N1 C22 C23 124.42(18)
N1 C22 C25 120.39(19)
C23 C22 C25 115.18(18)
C24 C23 C22 130.81(19)
C24 C23 H23 114.6
C22 C23 H23 114.6
N2 C24 C23 123.91(19)
N2 C24 C26 121.05(19)
C23 C24 C26 115.03(18)
C22 C25 H25A 109.5
C22 C25 H25B 109.5
H25A C25 H25B 109.5
C22 C25 H25C 109.5
H25A C25 H25C 109.5
H25B C25 H25C 109.5
C24 C26 H26A 109.5
C24 C26 H26B 109.5
H26A C26 H26B 109.5
C24 C26 H26C 109.5
H26A C26 H26C 109.5
H26B C26 H26C 109.5
C28 C27 H27A 109.5
C28 C27 H27B 109.5
H27A C27 H27B 109.5
C28 C27 H27C 109.5
H27A C27 H27C 109.5
H27B C27 H27C 109.5
C27 C28 C18 114.8(11)
C27 C28 C29 109.9(6)
C18 C28 C29 108.8(7)
C27 C28 H28 107.7
C18 C28 H28 107.7
C29 C28 H28 107.7
C28 C29 H29A 109.5
C28 C29 H29B 109.5
H29A C29 H29B 109.5
C28 C29 H29C 109.5
H29A C29 H29C 109.5
H29B C29 H29C 109.5
N3 C30 C31 117.5(2)
N3 C30 Mg1 39.77(10)
C31 C30 Mg1 133.09(18)
N3 C30 H30A 107.9
C31 C30 H30A 107.9
Mg1 C30 H30A 68.2
N3 C30 H30B 107.9
C31 C30 H30B 107.9
Mg1 C30 H30B 118.0
H30A C30 H30B 107.2
C30 C31 C32 115.4(2)
C30 C31 H31A 108.4
C32 C31 H31A 108.4
C30 C31 H31B 108.4
C32 C31 H31B 108.4
H31A C31 H31B 107.5
C33 C32 C31 115.2(3)
C33 C32 H32A 108.5
C31 C32 H32A 108.5
C33 C32 H32B 108.5
C31 C32 H32B 108.5
H32A C32 H32B 107.5
C32 C33 H33A 109.5
C32 C33 H33B 109.5
H33A C33 H33B 109.5
C32 C33 H33C 109.5
H33A C33 H33C 109.5
H33B C33 H33C 109.5
N3 C34 C35 114.3(2)
N3 C34 H34A 108.7
C35 C34 H34A 108.7
N3 C34 H34B 108.7
C35 C34 H34B 108.7
H34A C34 H34B 107.6
C34 C35 C36 115.2(2)
C34 C35 H35A 108.5
C36 C35 H35A 108.5
C34 C35 H35B 108.5
C36 C35 H35B 108.5
H35A C35 H35B 107.5
C37 C36 C35 116.3(3)
C37 C36 H36A 108.2
C35 C36 H36A 108.2
C37 C36 H36B 108.2
C35 C36 H36B 108.2
H36A C36 H36B 107.4
C36 C37 H37A 109.5
C36 C37 H37B 109.5
H37A C37 H37B 109.5
C36 C37 H37C 109.5
H37A C37 H37C 109.5
H37B C37 H37C 109.5
O1 C38 C40 106.7(2)
O1 C38 C40A 105.5(3)
O1 C38 H38A 110.4
C40 C38 H38A 110.4
O1 C38 H38B 110.4
C40 C38 H38B 110.4
H38A C38 H38B 108.6
O1 C39 C41 105.69(18)
O1 C39 H39A 110.6
C41 C39 H39A 110.6
O1 C39 H39B 110.6
C41 C39 H39B 110.6
H39A C39 H39B 108.7
C38 C40 C41 103.1(3)
C38 C40 H40A 111.2
C41 C40 H40A 111.2
C38 C40 H40B 111.2
C41 C40 H40B 111.2
H40A C40 H40B 109.1
C39 C41 C40A 104.1(3)
C39 C41 C40 104.3(2)
C39 C41 H41A 110.9
C40 C41 H41A 110.9
C39 C41 H41B 110.9
C40 C41 H41B 110.9
H41A C41 H41B 108.9
C38 C40A C41 103.2(3)
C38 C40A H40C 111.1
C41 C40A H40C 111.1
C38 C40A H40D 111.1
C41 C40A H40D 111.1
H40C C40A H40D 109.1
C28A C29A H29D 109.5
C28A C29A H29E 109.5
H29D C29A H29E 109.5
C28A C29A H29F 109.5
H29D C29A H29F 109.5
H29E C29A H29F 109.5
C18 C28A C29A 112.7(18)
C18 C28A C27A 108.5(15)
C29A C28A C27A 109.8(11)
C18 C28A H28A 108.6
C29A C28A H28A 108.6
C27A C28A H28A 108.6
C28A C27A H27D 109.5
C28A C27A H27E 109.5
H27D C27A H27E 109.5
C28A C27A H27F 109.5
H27D C27A H27F 109.5
H27E C27A H27F 109.5

loop_
_geom_bond_atom_site_label_1
_geom_bond_atom_site_label_2
_geom_bond_distance
Mg1 N3 1.9564(18)
Mg1 O1 2.0587(16)
Mg1 N1 2.0696(17)
Mg1 N2 2.0743(18)
Mg1 C30 2.852(3)
O1 C38 1.446(3)
O1 C39 1.456(2)
N1 C22 1.331(3)
N1 C1 1.441(3)
N2 C24 1.330(3)
N2 C13 1.439(3)
N3 C34 1.428(3)
N3 C30 1.486(3)
C1 C2 1.407(3)
C1 C6 1.408(3)
C2 C3 1.394(3)
C2 C7 1.518(3)
C3 C4 1.378(4)
C3 H3 0.9500
C4 C5 1.376(4)
C4 H4 0.9500
C5 C6 1.393(3)
C5 H5 0.9500
C6 C11 1.521(3)
C7 C8 1.519(4)
C7 C9 1.531(4)
C7 H7 1.0000
C8 H8A 0.9800
C8 H8B 0.9800
C8 H8C 0.9800
C9 H9A 0.9800
C9 H9B 0.9800
C9 H9C 0.9800
C10 C11 1.520(4)
C10 H10A 0.9800
C10 H10B 0.9800
C10 H10C 0.9800
C11 C12 1.537(3)
C11 H11 1.0000
C12 H12A 0.9800
C12 H12B 0.9800
C12 H12C 0.9800
C13 C14 1.406(3)
C13 C18 1.408(3)
C14 C15 1.392(3)
C14 C20 1.519(3)
C15 C16 1.368(4)
C15 H15 0.9500
C16 C17 1.376(4)
C16 H16 0.9500
C17 C18 1.391(3)
C17 H17 0.9500
C18 C28A 1.53(3)
C18 C28 1.530(17)
C19 C20 1.534(5)
C19 H19A 0.9800
C19 H19B 0.9800
C19 H19C 0.9800
C20 C21 1.527(4)
C20 H20 1.0000
C21 H21A 0.9800
C21 H21B 0.9800
C21 H21C 0.9800
C22 C23 1.405(3)
C22 C25 1.519(3)
C23 C24 1.404(3)
C23 H23 0.9500
C24 C26 1.516(3)
C25 H25A 0.9800
C25 H25B 0.9800
C25 H25C 0.9800
C26 H26A 0.9800
C26 H26B 0.9800
C26 H26C 0.9800
C27 C28 1.524(7)
C27 H27A 0.9800
C27 H27B 0.9800
C27 H27C 0.9800
C28 C29 1.534(8)
C28 H28 1.0000
C29 H29A 0.9800
C29 H29B 0.9800
C29 H29C 0.9800
C30 C31 1.488(4)
C30 H30A 0.9900
C30 H30B 0.9900
C31 C32 1.501(4)
C31 H31A 0.9900
C31 H31B 0.9900
C32 C33 1.493(5)
C32 H32A 0.9900
C32 H32B 0.9900
C33 H33A 0.9800
C33 H33B 0.9800
C33 H33C 0.9800
C34 C35 1.501(4)
C34 H34A 0.9900
C34 H34B 0.9900
C35 C36 1.510(4)
C35 H35A 0.9900
C35 H35B 0.9900
C36 C37 1.480(5)
C36 H36A 0.9900
C36 H36B 0.9900
C37 H37A 0.9800
C37 H37B 0.9800
C37 H37C 0.9800
C38 C40 1.465(5)
C38 C40A 1.474(5)
C38 H38A 0.9900
C38 H38B 0.9900
C39 C41 1.507(3)
C39 H39A 0.9900
C39 H39B 0.9900
C40 C41 1.530(5)
C40 H40A 0.9900
C40 H40B 0.9900
C41 C40A 1.518(5)
C41 H41A 0.9900
C41 H41B 0.9900
C40A H40C 0.9900
C40A H40D 0.9900
C29A C28A 1.528(9)
C29A H29D 0.9800
C29A H29E 0.9800
C29A H29F 0.9800
C28A C27A 1.529(9)
C28A H28A 1.0000
C27A H27D 0.9800
C27A H27E 0.9800
C27A H27F 0.9800

loop_
_geom_torsion_atom_site_label_1
_geom_torsion_atom_site_label_2
_geom_torsion_atom_site_label_3
_geom_torsion_atom_site_label_4
_geom_torsion
C22 N1 C1 C2 -96.9(2)
Mg1 N1 C1 C2 88.5(2)
C22 N1 C1 C6 86.5(2)
Mg1 N1 C1 C6 -88.2(2)
C6 C1 C2 C3 -1.0(3)
N1 C1 C2 C3 -177.72(19)
C6 C1 C2 C7 179.8(2)
N1 C1 C2 C7 3.1(3)
C1 C2 C3 C4 0.8(4)
C7 C2 C3 C4 179.9(2)
C2 C3 C4 C5 0.5(4)
C3 C4 C5 C6 -1.4(4)
C4 C5 C6 C1 1.1(3)
C4 C5 C6 C11 179.5(2)
C2 C1 C6 C5 0.1(3)
N1 C1 C6 C5 176.71(19)
C2 C1 C6 C11 -178.2(2)
N1 C1 C6 C11 -1.5(3)
C3 C2 C7 C8 -87.0(3)
C1 C2 C7 C8 92.2(3)
C3 C2 C7 C9 35.8(3)
C1 C2 C7 C9 -145.1(2)
C5 C6 C11 C10 -68.1(3)
C1 C6 C11 C10 110.2(2)
C5 C6 C11 C12 55.7(3)
C1 C6 C11 C12 -126.0(2)
C24 N2 C13 C14 -87.1(3)
Mg1 N2 C13 C14 90.7(2)
C24 N2 C13 C18 97.2(2)
Mg1 N2 C13 C18 -85.0(2)
C18 C13 C14 C15 0.1(3)
N2 C13 C14 C15 -175.5(2)
C18 C13 C14 C20 -179.6(2)
N2 C13 C14 C20 4.8(4)
C13 C14 C15 C16 -0.3(4)
C20 C14 C15 C16 179.4(3)
C14 C15 C16 C17 0.1(4)
C15 C16 C17 C18 0.3(4)
C16 C17 C18 C13 -0.5(4)
C16 C17 C18 C28A -173.5(5)
C16 C17 C18 C28 176.3(4)
C14 C13 C18 C17 0.2(3)
N2 C13 C18 C17 176.0(2)
C14 C13 C18 C28A 173.5(5)
N2 C13 C18 C28A -10.8(6)
C14 C13 C18 C28 -176.5(3)
N2 C13 C18 C28 -0.7(4)
C15 C14 C20 C21 -60.7(3)
C13 C14 C20 C21 119.0(3)
C15 C14 C20 C19 61.8(3)
C13 C14 C20 C19 -118.5(3)
C1 N1 C22 C23 169.55(19)
Mg1 N1 C22 C23 -15.5(3)
C1 N1 C22 C25 -9.3(3)
Mg1 N1 C22 C25 165.57(15)
N1 C22 C23 C24 -12.6(4)
C25 C22 C23 C24 166.4(2)
C13 N2 C24 C23 -170.89(19)
Mg1 N2 C24 C23 11.2(3)
C13 N2 C24 C26 7.9(3)
Mg1 N2 C24 C26 -170.03(16)
C22 C23 C24 N2 15.1(4)
C22 C23 C24 C26 -163.7(2)
C17 C18 C28 C27 -25.9(7)
C13 C18 C28 C27 150.8(5)
C17 C18 C28 C29 97.7(8)
C13 C18 C28 C29 -85.6(8)
C34 N3 C30 C31 -79.7(3)
Mg1 N3 C30 C31 125.3(2)
C34 N3 C30 Mg1 155.0(2)
N3 C30 C31 C32 177.3(2)
Mg1 C30 C31 C32 -137.1(2)
C30 C31 C32 C33 175.3(3)
C30 N3 C34 C35 170.9(2)
Mg1 N3 C34 C35 -41.6(3)
N3 C34 C35 C36 176.9(2)
C34 C35 C36 C37 166.8(3)
C39 O1 C38 C40 -19.6(3)
Mg1 O1 C38 C40 156.3(2)
C39 O1 C38 C40A 22.3(4)
Mg1 O1 C38 C40A -161.8(3)
C38 O1 C39 C41 -1.1(3)
Mg1 O1 C39 C41 -177.20(18)
O1 C38 C40 C41 31.4(4)
O1 C39 C41 C40A -19.7(4)
O1 C39 C41 C40 20.3(3)
C38 C40 C41 C39 -31.6(4)
O1 C38 C40A C41 -33.8(4)
C39 C41 C40A C38 32.8(5)
C17 C18 C28A C29A 54.0(13)
C13 C18 C28A C29A -119.0(12)
C17 C18 C28A C27A -67.8(14)
C13 C18 C28A C27A 119.2(12)
